data_4021959
loop_
_publ_author_name
'Takashi Mino'
'Youichi Tanaka'
'Youtaro Hattori'
'Toshihiro Yabusaki'
'Hiroaki Saotome'
'Masami Sakamoto'
'Tsutomu Fujita'

_publ_contact_author_name Mino
_publ_section_title
;
 Synthesis and Optical Resolution of Aminophosphines with Axially
 Chiral C(aryl)-N(amine) Bonds for Use as Ligands in Asymmetric
 Catalysis
;
_journal_name_full 'Journal of Organic Chemistry'
_journal_page_first 7346
_journal_page_last 7353
_journal_paper_doi 10.1021/jo061261f
_journal_volume 71
_journal_year 2006
_chemical_compound_source 'Local laboratory'
_chemical_formula_moiety 'C27 H21 F N P '
_chemical_formula_sum 'C27 H21 F N P'
_chemical_formula_weight 409.444
_chemical_name_systematic
;
 ?
;
_space_group_IT_number 2
_symmetry_cell_setting triclinic
_symmetry_space_group_name_Hall '-P 1'
_symmetry_space_group_name_H-M 'P -1'
_atom_sites_solution_hydrogens difmap
_audit_creation_method maXus
_cell_angle_alpha 108.01(4)
_cell_angle_beta 92.35(3)
_cell_angle_gamma 96.46(3)
_cell_formula_units_Z 2
_cell_length_a 9.550(2)
_cell_length_b 10.913(6)
_cell_length_c 11.511(5)
_cell_measurement_temperature 298
_cell_volume 1130.1(8)
_computing_cell_refinement 'MXC(MAC Science)'
_computing_data_collection 'MXC(MAC Science)'
_computing_data_reduction 'maXus (Mackay et al., 1999)'
_computing_molecular_graphics 'Ortep (Johnson, 1976)'
_computing_publication_material 'maXus(Mackay et al., 1999)'
_computing_structure_refinement 'maXus(Mackay et al., 1999)'
_diffrn_measurement_device 'Mac Science MXC18'
_diffrn_measurement_method '\q \w scans'
_diffrn_orient_matrix_type X=UH
_diffrn_orient_matrix_UB_11 -0.00387
_diffrn_orient_matrix_UB_12 -0.06594
_diffrn_orient_matrix_UB_13 -0.08312
_diffrn_orient_matrix_UB_21 -0.10564
_diffrn_orient_matrix_UB_22 -0.00967
_diffrn_orient_matrix_UB_23 -0.00471
_diffrn_orient_matrix_UB_31 0.00109
_diffrn_orient_matrix_UB_32 0.07076
_diffrn_orient_matrix_UB_33 -0.03830
_diffrn_radiation_source 'fine-focus sealed tube'
_diffrn_radiation_type ' CuK\a'
_diffrn_radiation_wavelength_id all
_diffrn_reflns_av_R_equivalents 0.018
_diffrn_reflns_limit_h_max 11
_diffrn_reflns_limit_h_min -11
_diffrn_reflns_limit_k_max 13
_diffrn_reflns_limit_k_min 0
_diffrn_reflns_limit_l_max 13
_diffrn_reflns_limit_l_min -14
_diffrn_reflns_number 4534
_diffrn_reflns_theta_full 69.97
_diffrn_reflns_theta_max 69.97
_diffrn_reflns_theta_min 4.05
_exptl_absorpt_coefficient_mu 1.24
_exptl_absorpt_correction_type none
_exptl_crystal_colour Colourless
_exptl_crystal_density_diffrn 1.203
_exptl_crystal_density_method 'not measured'
_exptl_crystal_description Cube
_exptl_crystal_F_000 428
_refine_diff_density_max 0.26
_refine_diff_density_min -0.51
_refine_diff_density_rms 0.07
_refine_ls_extinction_method none
_refine_ls_goodness_of_fit_all 0.794
_refine_ls_goodness_of_fit_gt 0.636
_refine_ls_goodness_of_fit_ref 0.636
_refine_ls_hydrogen_treatment refxyz
_refine_ls_matrix_type full
_refine_ls_number_constraints 21
_refine_ls_number_parameters 352
_refine_ls_number_reflns 3658
_refine_ls_number_restraints 0
_refine_ls_R_factor_all 0.059
_refine_ls_R_factor_gt 0.053
_refine_ls_shift/su_max 0.058
_refine_ls_shift/su_mean 0.008
_refine_ls_structure_factor_coef F^2^
_refine_ls_weighting_details ' w = 1 / ( s^2^(Fo^2^) + 0.10000 * Fo^2^)'
_refine_ls_weighting_scheme sigma
_refine_ls_wR_factor_all 0.159
_refine_ls_wR_factor_gt 0.158
_refine_ls_wR_factor_ref 0.158
_reflns_d_resolution_high 0.64
_reflns_d_resolution_low 2.34
_reflns_limit_h_max 11
_reflns_limit_h_min 0
_reflns_limit_k_max 13
_reflns_limit_k_min -13
_reflns_limit_l_max 13
_reflns_limit_l_min -14
_reflns_number_gt 3658
_reflns_number_total 4417
_reflns_threshold_expression 'I> 3.00 sigma(I)'
_cod_data_source_file jo061261fsi20060619_091117.cif
_cod_depositor_comments
;
The following automatic conversions were performed:
'_symmetry_cell_setting' value 'Triclinic' changed to 'triclinic'
according to '/home/saulius/struct/CIF-dictionaries/cif_core.dic'
dictionary named 'cif_core.dic' version 2.4.1 from 2010-06-29.

Automatic conversion script
Id: cif_fix_enum 1527 2010-12-29 10:47:43Z saulius 

The following automatic conversions were performed:

'_atom_site_adp_type' tag value 'Uij' was replaced with 'Uani' value
32 times.

Automatic conversion script
Id: cif_fix_values 1646 2011-03-28 12:23:43Z adriana 
;
_cod_original_sg_symbol_H-M 'P -1          '
_cod_original_formula_sum 'C27 H21 F N P '
_cod_database_code 4021959

loop_
_symmetry_equiv_pos_as_xyz
+X,+Y,+Z
-X,-Y,-Z

loop_
_atom_site_label
_atom_site_fract_x
_atom_site_fract_y
_atom_site_fract_z
_atom_site_U_iso_or_equiv
_atom_site_occupancy
_atom_site_adp_type
P1 0.42694(6) 0.29017(5) 0.93608(5) 0.0595(2) 1.00 Uani
C2 0.3351(2) 0.13470(18) 0.83071(18) 0.0576(9) 1.00 Uani
N3 0.35438(16) 0.23132(17) 0.66579(17) 0.0613(8) 1.00 Uani
C4 0.26471(19) 0.32186(18) 0.66361(16) 0.0527(8) 1.00 Uani
F5 0.35367(16) 0.01633(16) 0.44368(13) 0.0882(9) 1.00 Uani
C6 0.3726(2) 0.27817(19) 1.08333(19) 0.0603(9) 1.00 Uani
C7 0.3379(2) 0.42766(19) 0.63986(18) 0.0588(9) 1.00 Uani
F8 0.18579(18) -0.13513(16) 0.42235(14) 0.0903(9) 1.00 Uani
C9 0.6092(2) 0.25463(19) 0.93906(17) 0.0578(9) 1.00 Uani
C10 0.2851(3) 0.0298(2) 0.8686(2) 0.0722(12) 1.00 Uani
C11 0.4981(2) 0.2759(2) 0.6432(2) 0.0680(11) 1.00 Uani
F12 0.14081(18) 0.05974(18) 0.46072(14) 0.0953(10) 1.00 Uani
C13 0.31439(18) 0.12345(18) 0.70665(18) 0.0554(9) 1.00 Uani
C14 0.2488(2) 0.0060(2) 0.62377(19) 0.0607(10) 1.00 Uani
C15 0.2323(2) -0.0121(2) 0.4887(2) 0.0686(11) 1.00 Uani
C16 0.2669(3) 0.5262(2) 0.6263(3) 0.0796(13) 1.00 Uani
C17 0.1994(3) -0.0968(2) 0.6638(2) 0.0710(11) 1.00 Uani
C18 0.4479(3) 0.2270(2) 1.1592(2) 0.0702(12) 1.00 Uani
C19 0.6528(2) 0.1366(2) 0.8759(2) 0.0671(11) 1.00 Uani
C20 0.1214(2) 0.3150(2) 0.6796(2) 0.0710(11) 1.00 Uani
C21 0.0515(3) 0.4149(3) 0.6641(3) 0.0847(14) 1.00 Uani
C22 0.2172(3) -0.0837(2) 0.7866(3) 0.0789(13) 1.00 Uani
C23 0.7125(3) 0.3567(3) 1.0069(3) 0.0775(13) 1.00 Uani
C24 0.4900(3) 0.4089(3) 0.6317(3) 0.0849(14) 1.00 Uani
C25 0.1223(3) 0.5179(3) 0.6368(3) 0.0896(16) 1.00 Uani
C26 0.8949(3) 0.2208(3) 0.9438(3) 0.0877(15) 1.00 Uani
C27 0.7944(3) 0.1201(3) 0.8776(2) 0.0800(14) 1.00 Uani
C28 0.3956(4) 0.2214(3) 1.2675(2) 0.0851(15) 1.00 Uani
C29 0.2701(4) 0.2668(3) 1.3021(3) 0.0975(19) 1.00 Uani
C30 0.2477(3) 0.3265(3) 1.1211(3) 0.0818(13) 1.00 Uani
C31 0.8536(3) 0.3380(3) 1.0088(3) 0.0923(16) 1.00 Uani
C32 0.1967(4) 0.3192(4) 1.2278(4) 0.104(2) 1.00 Uani

loop_
_atom_site_aniso_label
_atom_site_aniso_U_11
_atom_site_aniso_U_22
_atom_site_aniso_U_33
_atom_site_aniso_U_12
_atom_site_aniso_U_13
_atom_site_aniso_U_23
P1 0.0664(3) 0.0496(3) 0.0545(3) 0.0077(2) -.0070(2) 0.0148(2)
C2 0.0577(10) 0.0511(9) 0.0569(10) 0.0066(8) -.0066(8) 0.0186(8)
N3 0.0484(8) 0.0605(9) 0.0693(10) 0.0024(7) 0.0010(7) 0.0295(8)
C4 0.0550(9) 0.0514(9) 0.0441(8) 0.0026(7) -.0021(7) 0.0138(7)
F5 0.0840(9) 0.1011(11) 0.0637(8) -.0067(8) 0.0082(7) 0.0174(8)
C6 0.0602(10) 0.0542(10) 0.0560(10) 0.0079(8) -.0001(8) 0.0087(8)
C7 0.0683(11) 0.0495(9) 0.0500(10) 0.0027(8) 0.0079(8) 0.0113(8)
F8 0.1039(11) 0.0797(9) 0.0667(9) -.0142(8) -.0124(7) 0.0036(7)
C9 0.0653(10) 0.0544(10) 0.0459(9) 0.0018(8) -.0008(7) 0.0152(8)
C10 0.0866(15) 0.0637(12) 0.0594(12) 0.0024(10) -.0088(10) 0.0279(10)
C11 0.0490(9) 0.0779(13) 0.0704(13) 0.0012(9) 0.0033(9) 0.0334(11)
F12 0.0966(10) 0.1117(12) 0.0674(8) 0.0233(9) -.0139(7) 0.0324(8)
C13 0.0485(8) 0.0533(10) 0.0576(10) 0.0045(7) -.0042(7) 0.0206(8)
C14 0.0556(10) 0.0599(11) 0.0581(11) 0.0027(8) -.0057(8) 0.0187(9)
C15 0.0657(11) 0.0690(12) 0.0588(11) -.0019(10) -.0081(9) 0.0139(10)
C16 0.0907(16) 0.0577(12) 0.0833(16) 0.0127(11) 0.0192(13) 0.0260(11)
C17 0.0751(13) 0.0554(11) 0.0709(13) -.0081(10) -.0104(10) 0.0178(10)
C18 0.0784(14) 0.0701(13) 0.0535(11) 0.0139(11) 0.0031(10) 0.0171(10)
C19 0.0675(12) 0.0639(12) 0.0577(11) 0.0086(10) -.0064(9) 0.0082(9)
C20 0.0548(10) 0.0630(12) 0.0863(15) 0.0027(9) 0.0027(10) 0.0271(11)
C21 0.0628(13) 0.0729(14) 0.107(2) 0.0157(11) 0.0050(12) 0.0268(14)
C22 0.0895(16) 0.0599(12) 0.0793(15) -.0080(11) -.0061(12) 0.0325(11)
C23 0.0760(14) 0.0629(13) 0.0774(15) -.0048(11) -.0002(11) 0.0072(11)
C24 0.0668(13) 0.0629(13) 0.115(2) -.0005(10) 0.0269(14) 0.0307(14)
C25 0.0895(17) 0.0677(14) 0.104(2) 0.0267(13) 0.0128(15) 0.0322(14)
C26 0.0628(13) 0.103(2) 0.0823(17) 0.0072(13) 0.0044(12) 0.0225(15)
C27 0.0732(14) 0.0855(16) 0.0677(14) 0.0181(12) 0.0045(11) 0.0114(12)
C28 0.112(2) 0.0743(15) 0.0570(12) -.0020(14) 0.0024(13) 0.0164(11)
C29 0.119(3) 0.0845(18) 0.0688(16) -.0150(17) 0.0355(17) 0.0032(14)
C30 0.0630(12) 0.0820(16) 0.0865(17) 0.0142(11) 0.0081(11) 0.0153(13)
C31 0.0657(14) 0.0957(19) 0.0939(19) -.0140(13) -.0052(12) 0.0126(16)
C32 0.0823(18) 0.101(2) 0.110(3) 0.0072(16) 0.0354(18) 0.0119(19)

loop_
_atom_type_symbol
_atom_type_description
_atom_type_scat_dispersion_real
_atom_type_scat_dispersion_imag
_atom_type_scat_source
'C ' 'C ' 0.0181 0.0091 'Waasmaier & Kirfel, 1995'
'H ' 'H ' 0.0000 0.0000 'Waasmaier & Kirfel, 1995'
'F ' 'F ' 0.0727 0.0534 'Waasmaier & Kirfel, 1995'
'N ' 'N ' 0.0311 0.0180 'Waasmaier & Kirfel, 1995'
'P ' 'P ' 0.2955 0.4335 'Waasmaier & Kirfel, 1995'

loop_
_diffrn_radiation_wavelength
1.54178

loop_
_geom_angle_atom_site_label_1
_geom_angle_atom_site_label_2
_geom_angle_atom_site_label_3
_geom_angle
C2 P1 C6 100.5(2)
C2 P1 C9 101.2(2)
C6 P1 C9 102.2(2)
P1 C2 C10 123.5(4)
P1 C2 C13 117.8(4)
C10 C2 C13 118.7(5)
C4 N3 C11 110.8(4)
C4 N3 C13 122.6(4)
C11 N3 C13 125.7(4)
N3 C4 C7 110.3(4)
N3 C4 C20 128.3(5)
C7 C4 C20 121.4(5)
P1 C6 C18 124.9(4)
P1 C6 C30 116.4(5)
C18 C6 C30 118.7(6)
C4 C7 C16 120.0(5)
C4 C7 C24 108.8(5)
C16 C7 C24 131.2(5)
P1 C9 C19 124.8(4)
P1 C9 C23 116.9(4)
C19 C9 C23 118.2(5)
C2 C10 C22 121.3(5)
N3 C11 C24 104.6(4)
C2 C13 N3 120.4(4)
C2 C13 C14 119.3(4)
N3 C13 C14 120.2(4)
C13 C14 C15 120.7(5)
C13 C14 C17 120.8(5)
C15 C14 C17 118.4(5)
F5 C15 F8 105.0(5)
F5 C15 F12 107.1(5)
F5 C15 C14 113.0(4)
F8 C15 F12 106.1(4)
F8 C15 C14 112.3(5)
F12 C15 C14 112.9(5)
C7 C16 C25 119.1(6)
C14 C17 C22 119.4(5)
C6 C18 C28 119.8(6)
C9 C19 C27 121.1(5)
C4 C20 C21 117.5(5)
C20 C21 C25 121.4(6)
C10 C22 C17 120.4(5)
C9 C23 C31 119.9(6)
C7 C24 C11 105.3(5)
C16 C25 C21 120.4(6)
C27 C26 C31 119.5(6)
C19 C27 C26 120.3(6)
C18 C28 C29 120.8(8)
C28 C29 C32 119.4(7)
C6 C30 C32 120.9(7)
C23 C31 C26 121.0(6)
C29 C32 C30 120.5(7)

loop_
_geom_bond_atom_site_label_1
_geom_bond_atom_site_label_2
_geom_bond_distance
P1 C2 1.850(5)
P1 C6 1.831(5)
P1 C9 1.827(5)
C2 C10 1.390(7)
C2 C13 1.399(7)
N3 C4 1.384(6)
N3 C11 1.464(6)
N3 C13 1.417(6)
C4 C7 1.388(7)
C4 C20 1.386(7)
F5 C15 1.332(7)
C6 C18 1.389(8)
C6 C30 1.391(8)
C7 C16 1.378(8)
C7 C24 1.493(8)
F8 C15 1.337(7)
C9 C19 1.389(7)
C9 C23 1.405(8)
C10 C22 1.375(9)
C11 C24 1.508(9)
F12 C15 1.330(7)
C13 C14 1.400(7)
C14 C15 1.505(8)
C14 C17 1.382(8)
C16 C25 1.386(10)
C17 C22 1.378(9)
C18 C28 1.379(9)
C19 C27 1.384(8)
C20 C21 1.393(8)
C21 C25 1.372(10)
C23 C31 1.386(10)
C26 C27 1.376(10)
C26 C31 1.377(11)
C28 C29 1.375(12)
C29 C32 1.377(14)
C30 C32 1.360(12)

loop_
_geom_contact_atom_site_label_1
_geom_contact_atom_site_label_2
_geom_contact_distance
_geom_contact_site_symmetry_1
_geom_contact_site_symmetry_2
F5 F5 3.136(8) 1_555 2_656
F5 C11 3.512(8) 1_555 2_656
F5 C19 3.533(7) 1_555 2_656
F5 C28 3.457(8) 1_555 1_554
F8 C11 3.544(7) 1_555 2_656
F8 F12 3.529(6) 1_555 2_556
F8 C20 3.291(7) 1_555 2_556
F8 C21 3.439(8) 1_555 2_556
F8 C27 3.518(8) 1_555 2_656
F12 F12 3.145(9) 1_555 2_556
F12 C29 3.474(10) 1_555 1_554
F5 F5 3.136(8) 1_555 2_656
F5 C11 3.512(8) 1_555 2_656
F5 C19 3.533(7) 1_555 2_656
F5 C28 3.457(8) 1_555 1_554
F8 C11 3.544(7) 1_555 2_656
F8 F12 3.529(6) 1_555 2_556
F8 C20 3.291(7) 1_555 2_556
F8 C21 3.439(8) 1_555 2_556
F8 C27 3.518(8) 1_555 2_656
F12 F12 3.145(9) 1_555 2_556
F12 C29 3.474(10) 1_555 1_554

loop_
_geom_torsion_atom_site_label_1
_geom_torsion_atom_site_label_2
_geom_torsion_atom_site_label_3
_geom_torsion_atom_site_label_4
_geom_torsion
C6 P1 C2 C10 -18.6(2)
C6 P1 C2 C13 160.9(2)
C2 P1 C6 C18 92.1(2)
C2 P1 C6 C30 -89.0(2)
C9 P1 C2 C10 86.2(2)
C9 P1 C2 C13 -94.3(2)
C2 P1 C9 C19 -0.9(2)
C2 P1 C9 C23 176.5(2)
C9 P1 C6 C18 -11.9(2)
C6 P1 C9 C19 102.5(2)
C6 P1 C9 C23 -80.0(2)
C9 P1 C6 C30 167.0(2)
C10 C2 P1 C6 -18.6(2)
C10 C2 P1 C9 86.2(2)
P1 C2 C10 C22 179.9(3)
P1 C2 C13 N3 -4.15(14)
C13 C2 P1 C6 160.9(2)
C13 C2 P1 C9 -94.3(2)
P1 C2 C13 C14 178.2(2)
C10 C2 C13 N3 175.3(3)
C10 C2 C13 C14 -2.3(2)
C13 C2 C10 C22 0.4(2)
C11 N3 C4 C7 0.4(2)
C11 N3 C4 C20 179.3(3)
C4 N3 C11 C24 2.3(2)
C4 N3 C13 C2 -88.0(2)
C13 N3 C4 C7 169.9(3)
C4 N3 C13 C14 89.5(2)
C13 N3 C4 C20 -11.2(2)
C11 N3 C13 C2 79.8(2)
C11 N3 C13 C14 -102.6(3)
C13 N3 C11 C24 -166.8(3)
C7 C4 N3 C11 0.4(2)
C7 C4 N3 C13 169.9(3)
N3 C4 C7 C16 176.1(3)
N3 C4 C7 C24 -3.0(2)
C20 C4 N3 C11 179.3(3)
C20 C4 N3 C13 -11.2(2)
N3 C4 C20 C21 -175.2(3)
C20 C4 C7 C16 -2.9(2)
C7 C4 C20 C21 3.6(2)
C20 C4 C7 C24 178.0(3)
C18 C6 P1 C2 92.1(2)
C18 C6 P1 C9 -11.9(2)
P1 C6 C18 C28 -179.2(3)
C30 C6 P1 C2 -89.0(2)
C30 C6 P1 C9 167.0(2)
P1 C6 C30 C32 178.4(4)
C30 C6 C18 C28 2.0(2)
C18 C6 C30 C32 -2.7(3)
C16 C7 C4 N3 176.1(3)
C16 C7 C4 C20 -2.9(2)
C4 C7 C16 C25 0.0(2)
C24 C7 C4 N3 -3.0(2)
C4 C7 C24 C11 4.3(2)
C24 C7 C4 C20 178.0(3)
C16 C7 C24 C11 -174.7(4)
C24 C7 C16 C25 178.9(4)
C19 C9 P1 C2 -0.9(2)
C19 C9 P1 C6 102.5(2)
P1 C9 C19 C27 176.3(3)
C23 C9 P1 C2 176.5(2)
C23 C9 P1 C6 -80.0(2)
P1 C9 C23 C31 -177.2(3)
C23 C9 C19 C27 -1.2(2)
C19 C9 C23 C31 0.4(2)
C22 C10 C2 P1 179.9(3)
C22 C10 C2 C13 0.4(2)
C2 C10 C22 C17 1.1(2)
C24 C11 N3 C4 2.3(2)
N3 C11 C24 C7 -3.9(2)
C24 C11 N3 C13 -166.8(3)
N3 C13 C2 P1 -4.15(14)
C2 C13 N3 C4 -88.0(2)
N3 C13 C2 C10 175.3(3)
C2 C13 N3 C11 79.8(2)
C14 C13 C2 P1 178.2(2)
C14 C13 C2 C10 -2.3(2)
C2 C13 C14 C15 -176.5(3)
C2 C13 C14 C17 2.7(2)
C14 C13 N3 C4 89.5(2)
C14 C13 N3 C11 -102.6(3)
N3 C13 C14 C15 5.9(2)
N3 C13 C14 C17 -174.9(3)
C15 C14 C13 C2 -176.5(3)
C15 C14 C13 N3 5.9(2)
C13 C14 C15 F5 52.7(2)
C13 C14 C15 F8 171.2(3)
C13 C14 C15 F12 -68.9(2)
C17 C14 C13 C2 2.7(2)
C17 C14 C13 N3 -174.9(3)
C13 C14 C17 C22 -1.1(2)
C17 C14 C15 F5 -126.4(3)
C17 C14 C15 F8 -7.9(2)
C17 C14 C15 F12 111.9(3)
C15 C14 C17 C22 178.0(3)
F5 C15 C14 C13 52.7(2)
F5 C15 C14 C17 -126.4(3)
F8 C15 C14 C13 171.2(3)
F8 C15 C14 C17 -7.9(2)
F12 C15 C14 C13 -68.9(2)
F12 C15 C14 C17 111.9(3)
C25 C16 C7 C4 0.0(2)
C7 C16 C25 C21 2.0(3)
C25 C16 C7 C24 178.9(4)
C14 C17 C22 C10 -0.8(2)
C22 C17 C14 C13 -1.1(2)
C22 C17 C14 C15 178.0(3)
C28 C18 C6 P1 -179.2(3)
C6 C18 C28 C29 -0.5(3)
C28 C18 C6 C30 2.0(2)
C27 C19 C9 P1 176.3(3)
C27 C19 C9 C23 -1.2(2)
C9 C19 C27 C26 0.9(2)
C21 C20 C4 N3 -175.2(3)
C21 C20 C4 C7 3.6(2)
C4 C20 C21 C25 -1.5(2)
C25 C21 C20 C4 -1.5(2)
C20 C21 C25 C16 -1.2(3)
C17 C22 C10 C2 1.1(2)
C10 C22 C17 C14 -0.8(2)
C31 C23 C9 P1 -177.2(3)
C31 C23 C9 C19 0.4(2)
C9 C23 C31 C26 0.7(3)
C7 C24 C11 N3 -3.9(2)
C11 C24 C7 C4 4.3(2)
C11 C24 C7 C16 -174.7(4)
C21 C25 C16 C7 2.0(3)
C16 C25 C21 C20 -1.2(3)
C31 C26 C27 C19 0.2(3)
C27 C26 C31 C23 -1.0(3)
C26 C27 C19 C9 0.9(2)
C19 C27 C26 C31 0.2(3)
C29 C28 C18 C6 -0.5(3)
C18 C28 C29 C32 -0.5(3)
C32 C29 C28 C18 -0.5(3)
C28 C29 C32 C30 -0.2(3)
C32 C30 C6 P1 178.4(4)
C32 C30 C6 C18 -2.7(3)
C6 C30 C32 C29 1.7(3)
C26 C31 C23 C9 0.7(3)
C23 C31 C26 C27 -1.0(3)
C29 C32 C30 C6 1.7(3)
C30 C32 C29 C28 -0.2(3)

loop_
_cod_related_entry_id
_cod_related_entry_database
_cod_related_entry_code
1 ChemSpider 17246283
